data_7006388
loop_
_publ_author_name
'Ullrich, Matthias'
'Mitzel, Norbert W.'
'Bergander, Klaus'
'Fr\"ohlich, Roland'

_publ_section_title
;
 Organoaluminium complexes with sterically demanding oximato ligands:
 does a bulky and rigid ligand backbone change the aggregation motif?
;
_journal_issue 5
_journal_name_full 'Dalton transactions (Cambridge, England : 2003)'
_journal_page_first 714
_journal_page_last 721
_journal_paper_doi 10.1039/b509511e
_journal_year 2006
_chemical_formula_sum 'C24 H44 Al2 N2 O2'
_chemical_formula_weight 446.57
_chemical_name_systematic
;
?
;
_space_group_IT_number 19
_symmetry_cell_setting orthorhombic
_symmetry_space_group_name_Hall 'P 2ac 2ab'
_symmetry_space_group_name_H-M 'P 21 21 21'
_atom_sites_solution_hydrogens geom
_atom_sites_solution_primary direct
_atom_sites_solution_secondary difmap
_audit_creation_method SHELXL-97
_cell_angle_alpha 90.00
_cell_angle_beta 90.00
_cell_angle_gamma 90.00
_cell_formula_units_Z 8
_cell_length_a 10.920(1)
_cell_length_b 16.960(1)
_cell_length_c 29.994(1)
_cell_measurement_temperature 223(2)
_cell_volume 5555.0(6)
_computing_cell_refinement 'Collect (Nonius B.V., 1998)'
_computing_data_collection 'Collect (Nonius B.V., 1998)'
_computing_data_reduction 'Denzo-SMN (Otwinowski & Minor, 1997)'
_computing_molecular_graphics 'XP (BrukerAXS, 2000)'
_computing_publication_material 'SHELXL-97 (Sheldrick, 1997)'
_computing_structure_refinement 'SHELXL-97 (Sheldrick, 1997)'
_computing_structure_solution 'SHELXS-97 (Sheldrick, 1990)'
_diffrn_ambient_temperature 223(2)
_diffrn_measured_fraction_theta_full 0.985
_diffrn_measured_fraction_theta_max 0.985
_diffrn_measurement_device_type 'Nonius KappaCCD'
_diffrn_measurement_method '\w and \f scans'
_diffrn_radiation_monochromator graphite
_diffrn_radiation_source 'fine-focus sealed tube'
_diffrn_radiation_type CuK\a
_diffrn_radiation_wavelength 1.54178
_diffrn_reflns_av_R_equivalents 0.042
_diffrn_reflns_av_sigmaI/netI 0.0240
_diffrn_reflns_limit_h_max 12
_diffrn_reflns_limit_h_min -12
_diffrn_reflns_limit_k_max 19
_diffrn_reflns_limit_k_min -19
_diffrn_reflns_limit_l_max 35
_diffrn_reflns_limit_l_min -35
_diffrn_reflns_number 24698
_diffrn_reflns_theta_full 65.01
_diffrn_reflns_theta_max 65.01
_diffrn_reflns_theta_min 2.95
_exptl_absorpt_coefficient_mu 1.092
_exptl_absorpt_correction_T_max 0.6692
_exptl_absorpt_correction_T_min 0.6113
_exptl_absorpt_correction_type empirical
_exptl_absorpt_process_details 'Denzo (Otwinowski, Borek, Majewski & Minor, 2003'
_exptl_crystal_colour colourless
_exptl_crystal_density_diffrn 1.068
_exptl_crystal_density_method 'not measured'
_exptl_crystal_description block
_exptl_crystal_F_000 1952
_exptl_crystal_size_max 0.50
_exptl_crystal_size_mid 0.40
_exptl_crystal_size_min 0.40
_refine_diff_density_max 0.396
_refine_diff_density_min -0.190
_refine_diff_density_rms 0.043
_refine_ls_abs_structure_details 'Flack H D (1983), Acta Cryst. A39, 876-881'
_refine_ls_abs_structure_Flack 0.02(4)
_refine_ls_extinction_method none
_refine_ls_goodness_of_fit_ref 1.028
_refine_ls_hydrogen_treatment riding
_refine_ls_matrix_type full
_refine_ls_number_parameters 561
_refine_ls_number_reflns 9145
_refine_ls_number_restraints 0
_refine_ls_restrained_S_all 1.028
_refine_ls_R_factor_all 0.0590
_refine_ls_R_factor_gt 0.0559
_refine_ls_shift/su_max 0.006
_refine_ls_shift/su_mean 0.000
_refine_ls_structure_factor_coef Fsqd
_refine_ls_weighting_details 'calc w=1/[\s^2^(Fo^2^)+(0.1091P)^2^+1.4992P] where P=(Fo^2^+2Fc^2^)/3'
_refine_ls_weighting_scheme calc
_refine_ls_wR_factor_gt 0.1599
_refine_ls_wR_factor_ref 0.1645
_reflns_number_gt 8542
_reflns_number_total 9145
_reflns_threshold_expression >2sigma(I)
_cod_data_source_file b509511e.txt
_cod_data_source_block fro2779
_cod_original_sg_symbol_H-M P212121
_cod_database_code 7006388

loop_
_symmetry_equiv_pos_as_xyz
'x, y, z'
'-x+1/2, -y, z+1/2'
'-x, y+1/2, -z+1/2'
'x+1/2, -y+1/2, -z'

loop_
_atom_site_label
_atom_site_type_symbol
_atom_site_fract_x
_atom_site_fract_y
_atom_site_fract_z
_atom_site_U_iso_or_equiv
_atom_site_adp_type
_atom_site_occupancy
_atom_site_symmetry_multiplicity
_atom_site_calc_flag
_atom_site_refinement_flags
_atom_site_disorder_assembly
_atom_site_disorder_group
Al1 Al 0.83472(10) 0.56324(7) 0.12709(4) 0.0720(3) Uani 1 1 d . . .
O1 O 0.7413(2) 0.56653(13) 0.07413(7) 0.0632(5) Uani 1 1 d . . .
N1 N 0.6155(3) 0.54573(16) 0.08555(9) 0.0623(6) Uani 1 1 d . . .
C1 C 0.5410(3) 0.60201(18) 0.07662(10) 0.0592(7) Uani 1 1 d . . .
C11 C 0.5519(4) 0.6825(2) 0.05735(16) 0.0889(12) Uani 1 1 d . . .
C12 C 0.4124(5) 0.7086(3) 0.0616(2) 0.1094(17) Uani 1 1 d . . .
H12 H 0.3971 0.7661 0.0604 0.131 Uiso 1 1 calc R . .
C13 C 0.3386(7) 0.6588(5) 0.0285(3) 0.163(3) Uani 1 1 d . . .
H13A H 0.2536 0.6770 0.0271 0.196 Uiso 1 1 calc R . .
H13B H 0.3745 0.6618 -0.0014 0.196 Uiso 1 1 calc R . .
C14 C 0.3444(6) 0.5784(5) 0.0456(2) 0.137(2) Uani 1 1 d . . .
H14A H 0.3898 0.5440 0.0252 0.165 Uiso 1 1 calc R . .
H14B H 0.2623 0.5567 0.0502 0.165 Uiso 1 1 calc R . .
C15 C 0.4091(4) 0.5877(2) 0.08780(14) 0.0769(9) Uani 1 1 d . . .
C16 C 0.3731(4) 0.6667(4) 0.1052(2) 0.120(2) Uani 1 1 d . . .
H16A H 0.4211 0.6832 0.1312 0.144 Uiso 1 1 calc R . .
H16B H 0.2853 0.6712 0.1113 0.144 Uiso 1 1 calc R . .
C17 C 0.6053(7) 0.6809(4) 0.0099(2) 0.143(3) Uani 1 1 d . . .
H17A H 0.5866 0.7301 -0.0050 0.214 Uiso 1 1 calc R . .
H17B H 0.5695 0.6374 -0.0066 0.214 Uiso 1 1 calc R . .
H17C H 0.6934 0.6740 0.0115 0.214 Uiso 1 1 calc R . .
C18 C 0.6319(7) 0.7372(3) 0.0857(3) 0.151(3) Uani 1 1 d . . .
H18A H 0.7171 0.7218 0.0828 0.226 Uiso 1 1 calc R . .
H18B H 0.6073 0.7335 0.1167 0.226 Uiso 1 1 calc R . .
H18C H 0.6221 0.7912 0.0755 0.226 Uiso 1 1 calc R . .
C19 C 0.3851(6) 0.5178(4) 0.1196(3) 0.149(3) Uani 1 1 d . . .
H19A H 0.4146 0.4695 0.1060 0.224 Uiso 1 1 calc R . .
H19B H 0.2978 0.5134 0.1251 0.224 Uiso 1 1 calc R . .
H19C H 0.4276 0.5267 0.1475 0.224 Uiso 1 1 calc R . .
C101 C 0.7436(5) 0.5825(4) 0.18217(16) 0.126(2) Uani 1 1 d . . .
H10A H 0.6612 0.5618 0.1792 0.189 Uiso 1 1 calc R . .
H10B H 0.7398 0.6388 0.1878 0.189 Uiso 1 1 calc R . .
H10C H 0.7846 0.5566 0.2068 0.189 Uiso 1 1 calc R . .
C102 C 0.9798(5) 0.6238(3) 0.1138(2) 0.1133(18) Uani 1 1 d . . .
H10D H 1.0408 0.5898 0.1003 0.170 Uiso 1 1 calc R . .
H10E H 1.0123 0.6461 0.1412 0.170 Uiso 1 1 calc R . .
H10F H 0.9592 0.6660 0.0933 0.170 Uiso 1 1 calc R . .
Al2 Al 0.80429(11) 0.49546(5) 0.03394(3) 0.0641(3) Uani 1 1 d . . .
O2 O 0.8654(2) 0.46016(14) 0.12302(7) 0.0687(6) Uani 1 1 d . . .
N2 N 0.8917(2) 0.43138(15) 0.08048(8) 0.0587(6) Uani 1 1 d . . .
C2 C 0.9584(3) 0.36918(17) 0.08064(10) 0.0562(7) Uani 1 1 d . . .
C21 C 1.0130(3) 0.3287(2) 0.12138(13) 0.0688(8) Uani 1 1 d . . .
C22 C 1.0763(4) 0.2582(2) 0.09868(18) 0.0946(13) Uani 1 1 d . . .
H22 H 1.1380 0.2312 0.1175 0.113 Uiso 1 1 calc R . .
C23 C 0.9777(6) 0.2022(3) 0.0782(2) 0.1211(18) Uani 1 1 d . . .
H23A H 1.0155 0.1537 0.0670 0.145 Uiso 1 1 calc R . .
H23B H 0.9156 0.1883 0.1004 0.145 Uiso 1 1 calc R . .
C24 C 0.9230(6) 0.2482(3) 0.0413(2) 0.1149(17) Uani 1 1 d . . .
H24A H 0.8365 0.2594 0.0473 0.138 Uiso 1 1 calc R . .
H24B H 0.9292 0.2193 0.0131 0.138 Uiso 1 1 calc R . .
C25 C 0.9966(4) 0.3233(2) 0.03960(13) 0.0787(10) Uani 1 1 d . . .
C26 C 1.1274(5) 0.2941(3) 0.0565(2) 0.1195(19) Uani 1 1 d . . .
H26A H 1.1649 0.2551 0.0366 0.143 Uiso 1 1 calc R . .
H26B H 1.1844 0.3375 0.0622 0.143 Uiso 1 1 calc R . .
C27 C 1.1067(4) 0.3836(3) 0.14525(17) 0.1015(14) Uani 1 1 d . . .
H27A H 1.0680 0.4336 0.1520 0.152 Uiso 1 1 calc R . .
H27B H 1.1765 0.3924 0.1259 0.152 Uiso 1 1 calc R . .
H27C H 1.1340 0.3589 0.1727 0.152 Uiso 1 1 calc R . .
C28 C 0.9205(4) 0.3030(3) 0.15640(14) 0.0919(13) Uani 1 1 d . . .
H28A H 0.8892 0.3491 0.1718 0.138 Uiso 1 1 calc R . .
H28B H 0.9598 0.2681 0.1776 0.138 Uiso 1 1 calc R . .
H28C H 0.8533 0.2755 0.1420 0.138 Uiso 1 1 calc R . .
C29 C 1.0010(7) 0.3660(4) -0.00443(17) 0.136(3) Uani 1 1 d . . .
H29A H 0.9206 0.3649 -0.0182 0.204 Uiso 1 1 calc R . .
H29B H 1.0597 0.3404 -0.0239 0.204 Uiso 1 1 calc R . .
H29C H 1.0255 0.4203 0.0004 0.204 Uiso 1 1 calc R . .
C201 C 0.9178(5) 0.5580(3) -0.00169(16) 0.1091(16) Uani 1 1 d . . .
H20A H 0.8856 0.6109 -0.0053 0.164 Uiso 1 1 calc R . .
H20B H 0.9277 0.5337 -0.0308 0.164 Uiso 1 1 calc R . .
H20C H 0.9965 0.5603 0.0132 0.164 Uiso 1 1 calc R . .
C202 C 0.6762(5) 0.4339(2) 0.00666(13) 0.0942(13) Uani 1 1 d . . .
H20D H 0.6596 0.3878 0.0248 0.141 Uiso 1 1 calc R . .
H20E H 0.7019 0.4174 -0.0228 0.141 Uiso 1 1 calc R . .
H20F H 0.6025 0.4656 0.0043 0.141 Uiso 1 1 calc R . .
Al3 Al 0.69689(9) 0.03188(6) 0.12481(3) 0.0661(3) Uani 1 1 d . . .
O3 O 0.80307(18) 0.01597(11) 0.17282(6) 0.0530(4) Uani 1 1 d . . .
N3 N 0.9305(2) 0.02991(15) 0.15750(9) 0.0570(6) Uani 1 1 d . . .
C3 C 0.9936(3) -0.03222(18) 0.16016(11) 0.0565(7) Uani 1 1 d . . .
C31 C 0.9669(3) -0.11629(18) 0.17501(12) 0.0633(8) Uani 1 1 d . . .
C32 C 1.0905(4) -0.1553(2) 0.16304(17) 0.0886(13) Uani 1 1 d . . .
H32 H 1.1044 -0.2059 0.1787 0.106 Uiso 1 1 calc R . .
C33 C 1.1061(6) -0.1615(3) 0.1122(2) 0.120(2) Uani 1 1 d . . .
H33A H 1.0325 -0.1829 0.0980 0.144 Uiso 1 1 calc R . .
H33B H 1.1767 -0.1944 0.1043 0.144 Uiso 1 1 calc R . .
C34 C 1.1273(6) -0.0743(3) 0.0989(2) 0.136(3) Uani 1 1 d . . .
H34A H 1.0615 -0.0553 0.0795 0.164 Uiso 1 1 calc R . .
H34B H 1.2058 -0.0680 0.0835 0.164 Uiso 1 1 calc R . .
C35 C 1.1275(3) -0.0292(3) 0.1443(2) 0.1005(17) Uani 1 1 d . . .
C36 C 1.1824(4) -0.0920(3) 0.1756(2) 0.123(2) Uani 1 1 d . . .
H36A H 1.2666 -0.1062 0.1677 0.148 Uiso 1 1 calc R . .
H36B H 1.1776 -0.0770 0.2071 0.148 Uiso 1 1 calc R . .
C37 C 0.8580(4) -0.1541(2) 0.1525(2) 0.0988(15) Uani 1 1 d . . .
H37A H 0.7831 -0.1328 0.1650 0.148 Uiso 1 1 calc R . .
H37B H 0.8604 -0.2106 0.1572 0.148 Uiso 1 1 calc R . .
H37C H 0.8607 -0.1430 0.1207 0.148 Uiso 1 1 calc R . .
C38 C 0.9464(6) -0.1191(3) 0.22489(15) 0.1045(16) Uani 1 1 d . . .
H38A H 1.0099 -0.0891 0.2398 0.157 Uiso 1 1 calc R . .
H38B H 0.9491 -0.1734 0.2350 0.157 Uiso 1 1 calc R . .
H38C H 0.8670 -0.0966 0.2319 0.157 Uiso 1 1 calc R . .
C39 C 1.1830(4) 0.0518(3) 0.1445(3) 0.166(4) Uani 1 1 d . . .
H39A H 1.1348 0.0864 0.1257 0.249 Uiso 1 1 calc R . .
H39B H 1.2661 0.0491 0.1332 0.249 Uiso 1 1 calc R . .
H39C H 1.1840 0.0721 0.1747 0.249 Uiso 1 1 calc R . .
C301 C 0.7717(5) 0.0158(3) 0.06636(13) 0.1059(17) Uani 1 1 d . . .
H30A H 0.7098 0.0212 0.0434 0.159 Uiso 1 1 calc R . .
H30B H 0.8069 -0.0367 0.0650 0.159 Uiso 1 1 calc R . .
H30C H 0.8355 0.0547 0.0617 0.159 Uiso 1 1 calc R . .
C302 C 0.5475(4) -0.0288(3) 0.1402(2) 0.1122(17) Uani 1 1 d . . .
H30D H 0.5691 -0.0835 0.1454 0.168 Uiso 1 1 calc R . .
H30E H 0.4895 -0.0257 0.1157 0.168 Uiso 1 1 calc R . .
H30F H 0.5108 -0.0069 0.1669 0.168 Uiso 1 1 calc R . .
Al4 Al 0.76705(9) 0.08416(5) 0.21879(3) 0.0574(2) Uani 1 1 d . . .
O4 O 0.6804(2) 0.13591(13) 0.13527(6) 0.0626(5) Uani 1 1 d . . .
N4 N 0.6710(2) 0.15901(13) 0.17999(7) 0.0472(5) Uani 1 1 d . . .
C4 C 0.5991(2) 0.21691(15) 0.18715(9) 0.0485(6) Uani 1 1 d . . .
C41 C 0.5164(3) 0.2577(2) 0.15316(11) 0.0663(8) Uani 1 1 d . . .
C42 C 0.4504(4) 0.3172(2) 0.18530(15) 0.0812(10) Uani 1 1 d . . .
H42 H 0.4137 0.3630 0.1698 0.097 Uiso 1 1 calc R . .
C43 C 0.3614(4) 0.2742(3) 0.21593(18) 0.1012(14) Uani 1 1 d . . .
H43A H 0.3110 0.3113 0.2330 0.121 Uiso 1 1 calc R . .
H43B H 0.3079 0.2386 0.1991 0.121 Uiso 1 1 calc R . .
C44 C 0.4485(4) 0.2287(3) 0.24608(15) 0.0913(13) Uani 1 1 d . . .
H44A H 0.4381 0.1717 0.2420 0.110 Uiso 1 1 calc R . .
H44B H 0.4336 0.2416 0.2775 0.110 Uiso 1 1 calc R . .
C45 C 0.5768(4) 0.25431(19) 0.23208(11) 0.0670(8) Uani 1 1 d . . .
C46 C 0.5515(5) 0.3393(2) 0.21730(16) 0.0885(12) Uani 1 1 d . . .
H46A H 0.5228 0.3729 0.2418 0.106 Uiso 1 1 calc R . .
H46B H 0.6218 0.3637 0.2024 0.106 Uiso 1 1 calc R . .
C47 C 0.4296(4) 0.1987(3) 0.13038(16) 0.0982(14) Uani 1 1 d . . .
H47A H 0.4741 0.1696 0.1078 0.147 Uiso 1 1 calc R . .
H47B H 0.3624 0.2271 0.1166 0.147 Uiso 1 1 calc R . .
H47C H 0.3976 0.1623 0.1524 0.147 Uiso 1 1 calc R . .
C48 C 0.5878(4) 0.3024(3) 0.11754(15) 0.1012(16) Uani 1 1 d . . .
H48A H 0.6398 0.2659 0.1014 0.152 Uiso 1 1 calc R . .
H48B H 0.6380 0.3425 0.1316 0.152 Uiso 1 1 calc R . .
H48C H 0.5309 0.3272 0.0970 0.152 Uiso 1 1 calc R . .
C49 C 0.6782(5) 0.2455(3) 0.26714(13) 0.0944(13) Uani 1 1 d . . .
H49A H 0.6821 0.1911 0.2770 0.142 Uiso 1 1 calc R . .
H49B H 0.6604 0.2794 0.2924 0.142 Uiso 1 1 calc R . .
H49C H 0.7561 0.2606 0.2542 0.142 Uiso 1 1 calc R . .
C401 C 0.9185(5) 0.1251(3) 0.24474(16) 0.1041(17) Uani 1 1 d . . .
H40A H 0.9759 0.0821 0.2491 0.156 Uiso 1 1 calc R . .
H40B H 0.9007 0.1496 0.2732 0.156 Uiso 1 1 calc R . .
H40C H 0.9541 0.1639 0.2248 0.156 Uiso 1 1 calc R . .
C402 C 0.6476(6) 0.0270(3) 0.25481(16) 0.116(2) Uani 1 1 d . . .
H40D H 0.5991 -0.0070 0.2357 0.175 Uiso 1 1 calc R . .
H40E H 0.5943 0.0643 0.2698 0.175 Uiso 1 1 calc R . .
H40F H 0.6901 -0.0047 0.2768 0.175 Uiso 1 1 calc R . .

loop_
_atom_site_aniso_label
_atom_site_aniso_U_11
_atom_site_aniso_U_22
_atom_site_aniso_U_33
_atom_site_aniso_U_23
_atom_site_aniso_U_13
_atom_site_aniso_U_12
Al1 0.0620(6) 0.0770(6) 0.0770(6) -0.0291(5) -0.0119(5) 0.0216(5)
O1 0.0539(11) 0.0615(12) 0.0743(13) -0.0070(10) -0.0050(10) 0.0141(10)
N1 0.0654(15) 0.0560(14) 0.0655(14) 0.0058(12) 0.0021(12) 0.0042(13)
C1 0.0619(17) 0.0565(16) 0.0593(16) -0.0050(13) -0.0112(14) 0.0158(14)
C11 0.086(3) 0.062(2) 0.119(3) 0.006(2) -0.004(2) -0.001(2)
C12 0.097(3) 0.074(3) 0.157(5) 0.027(3) -0.014(3) 0.033(3)
C13 0.124(5) 0.177(7) 0.189(7) 0.027(6) -0.042(5) 0.035(5)
C14 0.114(4) 0.181(7) 0.117(4) -0.024(4) -0.035(3) -0.006(5)
C15 0.070(2) 0.071(2) 0.090(2) -0.0057(19) 0.0001(19) -0.0006(18)
C16 0.066(2) 0.133(5) 0.162(5) -0.033(4) 0.017(3) 0.026(3)
C17 0.166(6) 0.120(4) 0.142(5) 0.075(4) 0.030(5) 0.026(4)
C18 0.156(5) 0.053(2) 0.243(8) -0.020(3) -0.039(6) -0.011(3)
C19 0.116(4) 0.160(6) 0.172(6) 0.046(5) 0.044(4) -0.007(4)
C101 0.109(4) 0.179(5) 0.089(3) -0.064(3) -0.017(3) 0.053(4)
C102 0.081(3) 0.094(3) 0.165(5) -0.036(3) -0.021(3) 0.002(2)
Al2 0.0856(7) 0.0566(5) 0.0501(4) 0.0036(4) 0.0009(4) 0.0203(5)
O2 0.0823(15) 0.0748(14) 0.0489(10) -0.0058(10) -0.0016(10) 0.0259(12)
N2 0.0697(15) 0.0579(14) 0.0485(12) 0.0014(11) 0.0077(11) 0.0205(13)
C2 0.0534(16) 0.0486(15) 0.0665(17) 0.0069(13) 0.0079(14) 0.0085(13)
C21 0.0554(17) 0.067(2) 0.084(2) 0.0199(17) -0.0104(16) 0.0032(15)
C22 0.079(3) 0.062(2) 0.143(4) 0.021(2) -0.002(3) 0.024(2)
C23 0.137(5) 0.071(3) 0.155(5) -0.006(3) 0.005(4) 0.010(3)
C24 0.134(5) 0.077(3) 0.134(4) -0.016(3) 0.020(4) 0.010(3)
C25 0.089(3) 0.065(2) 0.082(2) -0.0040(17) 0.017(2) 0.0211(19)
C26 0.114(4) 0.079(3) 0.165(5) -0.005(3) 0.055(4) 0.031(3)
C27 0.068(2) 0.119(4) 0.117(3) 0.006(3) -0.026(2) -0.003(2)
C28 0.090(3) 0.098(3) 0.087(2) 0.039(2) 0.004(2) -0.002(2)
C29 0.193(7) 0.124(4) 0.090(3) -0.006(3) 0.057(4) 0.056(5)
C201 0.126(4) 0.114(4) 0.087(3) 0.028(3) 0.026(3) 0.027(3)
C202 0.145(4) 0.071(2) 0.067(2) -0.0093(17) -0.014(2) 0.007(3)
Al3 0.0537(5) 0.0787(6) 0.0659(5) -0.0265(5) -0.0133(4) 0.0148(4)
O3 0.0491(10) 0.0488(10) 0.0611(10) -0.0016(8) -0.0013(8) 0.0008(8)
N3 0.0439(12) 0.0522(13) 0.0749(15) 0.0140(11) -0.0061(11) 0.0003(11)
C3 0.0488(15) 0.0495(15) 0.0711(17) 0.0151(13) -0.0074(13) 0.0027(13)
C31 0.0627(18) 0.0452(15) 0.082(2) 0.0107(14) -0.0031(16) 0.0026(14)
C32 0.075(2) 0.0551(19) 0.136(4) 0.034(2) 0.005(2) 0.0176(18)
C33 0.134(4) 0.085(3) 0.141(4) 0.023(3) 0.054(4) 0.043(3)
C34 0.134(5) 0.108(4) 0.167(5) 0.048(4) 0.087(4) 0.050(4)
C35 0.0506(19) 0.069(2) 0.182(5) 0.055(3) 0.012(2) 0.0089(17)
C36 0.056(2) 0.077(3) 0.237(7) 0.061(3) -0.019(3) 0.009(2)
C37 0.088(3) 0.0502(19) 0.158(4) -0.009(2) -0.021(3) -0.0081(19)
C38 0.142(4) 0.079(3) 0.092(3) 0.038(2) 0.021(3) 0.014(3)
C39 0.052(2) 0.084(3) 0.362(11) 0.084(5) 0.013(4) 0.001(2)
C301 0.109(3) 0.140(4) 0.068(2) -0.035(3) -0.023(2) 0.051(3)
C302 0.062(2) 0.109(3) 0.165(5) -0.041(3) -0.017(3) -0.001(2)
Al4 0.0780(6) 0.0462(4) 0.0480(4) 0.0048(3) -0.0056(4) 0.0025(4)
O4 0.0689(13) 0.0733(13) 0.0455(10) -0.0034(9) -0.0032(9) 0.0209(11)
N4 0.0506(12) 0.0462(11) 0.0446(11) -0.0020(9) 0.0007(9) -0.0037(10)
C4 0.0443(14) 0.0417(13) 0.0595(15) 0.0006(12) 0.0052(12) -0.0042(11)
C41 0.0493(17) 0.075(2) 0.0744(19) 0.0069(16) 0.0032(14) 0.0165(15)
C42 0.065(2) 0.068(2) 0.110(3) 0.000(2) 0.013(2) 0.0257(18)
C43 0.076(3) 0.100(3) 0.128(4) -0.004(3) 0.033(3) 0.019(2)
C44 0.096(3) 0.085(3) 0.092(3) 0.000(2) 0.041(2) 0.013(2)
C45 0.083(2) 0.0508(16) 0.0671(18) -0.0099(14) 0.0092(16) 0.0039(16)
C46 0.101(3) 0.0502(18) 0.115(3) -0.0101(19) 0.008(3) 0.014(2)
C47 0.062(2) 0.119(4) 0.113(3) -0.016(3) -0.031(2) 0.020(2)
C48 0.095(3) 0.111(3) 0.097(3) 0.052(3) 0.019(2) 0.044(3)
C49 0.125(4) 0.085(3) 0.073(2) -0.031(2) -0.011(2) 0.009(3)
C401 0.122(4) 0.087(3) 0.103(3) -0.018(2) -0.063(3) 0.015(3)
C402 0.182(6) 0.071(2) 0.097(3) 0.023(2) 0.057(4) 0.004(3)

loop_
_atom_type_symbol
_atom_type_description
_atom_type_scat_dispersion_real
_atom_type_scat_dispersion_imag
_atom_type_scat_source
C C 0.0181 0.0091 'International Tables Vol C Tables 4.2.6.8 and 6.1.1.4'
H H 0.0000 0.0000 'International Tables Vol C Tables 4.2.6.8 and 6.1.1.4'
N N 0.0311 0.0180 'International Tables Vol C Tables 4.2.6.8 and 6.1.1.4'
O O 0.0492 0.0322 'International Tables Vol C Tables 4.2.6.8 and 6.1.1.4'
Al Al 0.2130 0.2455 'International Tables Vol C Tables 4.2.6.8 and 6.1.1.4'

loop_
_geom_angle_atom_site_label_1
_geom_angle_atom_site_label_2
_geom_angle_atom_site_label_3
_geom_angle
_geom_angle_site_symmetry_1
_geom_angle_site_symmetry_3
_geom_angle_publ_flag
O2 Al1 O1 94.17(11) . . ?
O2 Al1 C102 110.71(18) . . ?
O1 Al1 C102 104.7(2) . . ?
O2 Al1 C101 108.5(2) . . ?
O1 Al1 C101 115.49(17) . . ?
C102 Al1 C101 120.2(3) . . ?
N1 O1 Al2 110.35(18) . . ?
N1 O1 Al1 107.71(17) . . ?
Al2 O1 Al1 109.25(11) . . ?
C1 N1 O1 111.6(3) . . ?
N1 C1 C11 135.5(4) . . ?
N1 C1 C15 116.3(3) . . ?
C11 C1 C15 108.2(3) . . ?
C1 C11 C18 112.7(4) . . ?
C1 C11 C17 112.0(4) . . ?
C18 C11 C17 107.9(5) . . ?
C1 C11 C12 98.5(4) . . ?
C18 C11 C12 109.5(5) . . ?
C17 C11 C12 116.2(5) . . ?
C13 C12 C16 98.5(5) . . ?
C13 C12 C11 107.4(5) . . ?
C16 C12 C11 101.8(4) . . ?
C14 C13 C12 105.4(6) . . ?
C13 C14 C15 103.0(6) . . ?
C14 C15 C16 105.9(5) . . ?
C14 C15 C1 106.8(4) . . ?
C16 C15 C1 100.7(3) . . ?
C14 C15 C19 111.8(5) . . ?
C16 C15 C19 115.4(5) . . ?
C1 C15 C19 115.2(4) . . ?
C15 C16 C12 92.5(4) . . ?
O1 Al2 C202 111.21(17) . . ?
O1 Al2 C201 103.94(18) . . ?
C202 Al2 C201 121.5(2) . . ?
O1 Al2 N2 94.41(10) . . ?
C202 Al2 N2 110.28(16) . . ?
C201 Al2 N2 111.88(18) . . ?
N2 O2 Al1 116.35(18) . . ?
C2 N2 O2 113.7(2) . . ?
C2 N2 Al2 135.8(2) . . ?
O2 N2 Al2 110.35(17) . . ?
N2 C2 C25 125.2(3) . . ?
N2 C2 C21 126.6(3) . . ?
C25 C2 C21 108.2(3) . . ?
C28 C21 C2 115.0(3) . . ?
C28 C21 C22 112.4(3) . . ?
C2 C21 C22 99.9(3) . . ?
C28 C21 C27 106.9(4) . . ?
C2 C21 C27 110.9(3) . . ?
C22 C21 C27 111.9(3) . . ?
C26 C22 C21 102.9(3) . . ?
C26 C22 C23 99.8(5) . . ?
C21 C22 C23 109.7(4) . . ?
C24 C23 C22 104.6(4) . . ?
C23 C24 C25 104.8(5) . . ?
C24 C25 C29 117.0(5) . . ?
C24 C25 C2 105.0(3) . . ?
C29 C25 C2 118.3(3) . . ?
C24 C25 C26 101.8(4) . . ?
C29 C25 C26 113.5(4) . . ?
C2 C25 C26 98.5(3) . . ?
C22 C26 C25 93.5(4) . . ?
O4 Al3 O3 93.97(10) . . ?
O4 Al3 C301 109.6(2) . . ?
O3 Al3 C301 114.33(15) . . ?
O4 Al3 C302 112.70(18) . . ?
O3 Al3 C302 104.87(19) . . ?
C301 Al3 C302 118.7(2) . . ?
N3 O3 Al4 109.38(16) . . ?
N3 O3 Al3 108.67(15) . . ?
Al4 O3 Al3 110.71(11) . . ?
C3 N3 O3 111.0(2) . . ?
N3 C3 C31 134.2(3) . . ?
N3 C3 C35 118.1(3) . . ?
C31 C3 C35 107.7(3) . . ?
C37 C31 C38 108.2(4) . . ?
C37 C31 C3 114.6(3) . . ?
C38 C31 C3 110.3(3) . . ?
C37 C31 C32 113.7(3) . . ?
C38 C31 C32 110.2(4) . . ?
C3 C31 C32 99.6(3) . . ?
C36 C32 C33 102.7(4) . . ?
C36 C32 C31 102.5(3) . . ?
C33 C32 C31 110.9(4) . . ?
C32 C33 C34 101.9(4) . . ?
C33 C34 C35 104.2(4) . . ?
C39 C35 C3 114.4(4) . . ?
C39 C35 C36 118.3(5) . . ?
C3 C35 C36 99.1(3) . . ?
C39 C35 C34 116.9(5) . . ?
C3 C35 C34 104.6(4) . . ?
C36 C35 C34 101.0(4) . . ?
C32 C36 C35 94.7(4) . . ?
O3 Al4 C402 104.20(17) . . ?
O3 Al4 C401 109.88(18) . . ?
C402 Al4 C401 121.4(3) . . ?
O3 Al4 N4 94.27(9) . . ?
C402 Al4 N4 106.5(2) . . ?
C401 Al4 N4 116.51(16) . . ?
N4 O4 Al3 116.61(16) . . ?
C4 N4 O4 114.9(2) . . ?
C4 N4 Al4 135.06(19) . . ?
O4 N4 Al4 109.77(16) . . ?
N4 C4 C45 125.0(3) . . ?
N4 C4 C41 126.9(3) . . ?
C45 C4 C41 108.1(3) . . ?
C48 C41 C4 113.0(3) . . ?
C48 C41 C47 109.1(4) . . ?
C4 C41 C47 111.5(3) . . ?
C48 C41 C42 110.2(3) . . ?
C4 C41 C42 98.8(3) . . ?
C47 C41 C42 114.1(3) . . ?
C46 C42 C43 101.7(4) . . ?
C46 C42 C41 102.4(3) . . ?
C43 C42 C41 110.8(3) . . ?
C44 C43 C42 101.7(3) . . ?
C43 C44 C45 105.4(3) . . ?
C4 C45 C44 105.9(3) . . ?
C4 C45 C49 117.1(3) . . ?
C44 C45 C49 116.5(4) . . ?
C4 C45 C46 99.6(3) . . ?
C44 C45 C46 100.5(3) . . ?
C49 C45 C46 114.8(3) . . ?
C42 C46 C45 94.7(3) . . ?

loop_
_geom_bond_atom_site_label_1
_geom_bond_atom_site_label_2
_geom_bond_distance
_geom_bond_site_symmetry_2
_geom_bond_publ_flag
Al1 O2 1.784(3) . ?
Al1 O1 1.889(2) . ?
Al1 C102 1.929(6) . ?
Al1 C101 1.956(5) . ?
O1 N1 1.458(4) . ?
O1 Al2 1.838(2) . ?
N1 C1 1.282(4) . ?
C1 C11 1.487(5) . ?
C1 C15 1.499(5) . ?
C11 C18 1.533(7) . ?
C11 C17 1.537(7) . ?
C11 C12 1.592(7) . ?
C12 C13 1.531(9) . ?
C12 C16 1.550(8) . ?
C13 C14 1.457(10) . ?
C14 C15 1.459(6) . ?
C15 C16 1.491(7) . ?
C15 C19 1.544(7) . ?
Al2 C202 1.928(5) . ?
Al2 C201 1.950(5) . ?
Al2 N2 2.010(3) . ?
O2 N2 1.396(3) . ?
N2 C2 1.282(4) . ?
C2 C25 1.515(5) . ?
C2 C21 1.523(4) . ?
C21 C28 1.521(5) . ?
C21 C22 1.540(6) . ?
C21 C27 1.558(6) . ?
C22 C26 1.512(7) . ?
C22 C23 1.561(8) . ?
C23 C24 1.479(8) . ?
C24 C25 1.507(7) . ?
C25 C29 1.507(7) . ?
C25 C26 1.595(7) . ?
Al3 O4 1.801(2) . ?
Al3 O3 1.868(2) . ?
Al3 C301 1.953(4) . ?
Al3 C302 1.983(5) . ?
O3 N3 1.485(3) . ?
O3 Al4 1.842(2) . ?
N3 C3 1.261(4) . ?
C3 C31 1.522(4) . ?
C3 C35 1.539(5) . ?
C31 C37 1.511(5) . ?
C31 C38 1.514(6) . ?
C31 C32 1.545(5) . ?
C32 C36 1.517(7) . ?
C32 C33 1.539(7) . ?
C33 C34 1.548(7) . ?
C34 C35 1.561(9) . ?
C35 C39 1.500(7) . ?
C35 C36 1.541(6) . ?
Al4 C402 1.951(5) . ?
Al4 C401 1.956(5) . ?
Al4 N4 2.016(2) . ?
O4 N4 1.401(3) . ?
N4 C4 1.275(4) . ?
C4 C45 1.509(4) . ?
C4 C41 1.528(4) . ?
C41 C48 1.524(5) . ?
C41 C47 1.538(6) . ?
C41 C42 1.571(5) . ?
C42 C46 1.510(6) . ?
C42 C43 1.524(6) . ?
C43 C44 1.523(7) . ?
C44 C45 1.526(6) . ?
C45 C49 1.534(6) . ?
C45 C46 1.534(5) . ?

loop_
_geom_torsion_atom_site_label_1
_geom_torsion_atom_site_label_2
_geom_torsion_atom_site_label_3
_geom_torsion_atom_site_label_4
_geom_torsion
_geom_torsion_site_symmetry_1
_geom_torsion_site_symmetry_2
_geom_torsion_site_symmetry_3
_geom_torsion_site_symmetry_4
_geom_torsion_publ_flag
O2 Al1 O1 N1 85.99(18) . . . . ?
C102 Al1 O1 N1 -161.3(2) . . . . ?
C101 Al1 O1 N1 -26.8(3) . . . . ?
O2 Al1 O1 Al2 -33.89(15) . . . . ?
C102 Al1 O1 Al2 78.8(2) . . . . ?
C101 Al1 O1 Al2 -146.7(2) . . . . ?
Al2 O1 N1 C1 -121.9(2) . . . . ?
Al1 O1 N1 C1 118.9(2) . . . . ?
O1 N1 C1 C11 0.4(5) . . . . ?
O1 N1 C1 C15 -178.9(3) . . . . ?
N1 C1 C11 C18 -62.2(6) . . . . ?
C15 C1 C11 C18 117.2(5) . . . . ?
N1 C1 C11 C17 59.8(6) . . . . ?
C15 C1 C11 C17 -120.8(5) . . . . ?
N1 C1 C11 C12 -177.5(4) . . . . ?
C15 C1 C11 C12 1.9(4) . . . . ?
C1 C11 C12 C13 -68.8(5) . . . . ?
C18 C11 C12 C13 173.4(5) . . . . ?
C17 C11 C12 C13 50.8(6) . . . . ?
C1 C11 C12 C16 34.1(5) . . . . ?
C18 C11 C12 C16 -83.7(5) . . . . ?
C17 C11 C12 C16 153.8(5) . . . . ?
C16 C12 C13 C14 -37.9(7) . . . . ?
C11 C12 C13 C14 67.4(7) . . . . ?
C12 C13 C14 C15 4.8(8) . . . . ?
C13 C14 C15 C16 32.4(7) . . . . ?
C13 C14 C15 C1 -74.3(6) . . . . ?
C13 C14 C15 C19 158.9(6) . . . . ?
N1 C1 C15 C14 -109.1(5) . . . . ?
C11 C1 C15 C14 71.4(5) . . . . ?
N1 C1 C15 C16 140.6(4) . . . . ?
C11 C1 C15 C16 -38.9(4) . . . . ?
N1 C1 C15 C19 15.7(6) . . . . ?
C11 C1 C15 C19 -163.8(5) . . . . ?
C14 C15 C16 C12 -54.2(5) . . . . ?
C1 C15 C16 C12 56.8(4) . . . . ?
C19 C15 C16 C12 -178.4(5) . . . . ?
C13 C12 C16 C15 53.3(5) . . . . ?
C11 C12 C16 C15 -56.6(4) . . . . ?
N1 O1 Al2 C202 16.0(2) . . . . ?
Al1 O1 Al2 C202 134.22(17) . . . . ?
N1 O1 Al2 C201 148.4(2) . . . . ?
Al1 O1 Al2 C201 -93.4(2) . . . . ?
N1 O1 Al2 N2 -97.78(18) . . . . ?
Al1 O1 Al2 N2 20.46(15) . . . . ?
O1 Al1 O2 N2 40.5(2) . . . . ?
C102 Al1 O2 N2 -66.9(3) . . . . ?
C101 Al1 O2 N2 159.2(3) . . . . ?
Al1 O2 N2 C2 153.5(2) . . . . ?
Al1 O2 N2 Al2 -30.3(3) . . . . ?
O1 Al2 N2 C2 179.1(3) . . . . ?
C202 Al2 N2 C2 64.6(4) . . . . ?
C201 Al2 N2 C2 -73.9(4) . . . . ?
O1 Al2 N2 O2 4.1(2) . . . . ?
C202 Al2 N2 O2 -110.5(3) . . . . ?
C201 Al2 N2 O2 111.0(3) . . . . ?
O2 N2 C2 C25 177.2(3) . . . . ?
Al2 N2 C2 C25 2.3(6) . . . . ?
O2 N2 C2 C21 -2.9(5) . . . . ?
Al2 N2 C2 C21 -177.8(3) . . . . ?
N2 C2 C21 C28 57.4(5) . . . . ?
C25 C2 C21 C28 -122.7(4) . . . . ?
N2 C2 C21 C22 178.0(3) . . . . ?
C25 C2 C21 C22 -2.1(4) . . . . ?
N2 C2 C21 C27 -63.9(5) . . . . ?
C25 C2 C21 C27 116.0(4) . . . . ?
C28 C21 C22 C26 161.3(4) . . . . ?
C2 C21 C22 C26 38.9(4) . . . . ?
C27 C21 C22 C26 -78.4(5) . . . . ?
C28 C21 C22 C23 55.8(5) . . . . ?
C2 C21 C22 C23 -66.6(4) . . . . ?
C27 C21 C22 C23 176.1(4) . . . . ?
C26 C22 C23 C24 -39.8(5) . . . . ?
C21 C22 C23 C24 67.7(5) . . . . ?
C22 C23 C24 C25 4.4(5) . . . . ?
C23 C24 C25 C29 154.8(4) . . . . ?
C23 C24 C25 C2 -71.8(5) . . . . ?
C23 C24 C25 C26 30.5(5) . . . . ?
N2 C2 C25 C24 -107.9(4) . . . . ?
C21 C2 C25 C24 72.1(4) . . . . ?
N2 C2 C25 C29 24.8(6) . . . . ?
C21 C2 C25 C29 -155.1(5) . . . . ?
N2 C2 C25 C26 147.3(4) . . . . ?
C21 C2 C25 C26 -32.6(4) . . . . ?
C21 C22 C26 C25 -57.9(4) . . . . ?
C23 C22 C26 C25 55.0(4) . . . . ?
C24 C25 C26 C22 -53.7(4) . . . . ?
C29 C25 C26 C22 179.7(4) . . . . ?
C2 C25 C26 C22 53.7(4) . . . . ?
O4 Al3 O3 N3 -88.13(17) . . . . ?
C301 Al3 O3 N3 25.5(3) . . . . ?
C302 Al3 O3 N3 157.1(2) . . . . ?
O4 Al3 O3 Al4 32.02(13) . . . . ?
C301 Al3 O3 Al4 145.6(2) . . . . ?
C302 Al3 O3 Al4 -82.74(19) . . . . ?
Al4 O3 N3 C3 122.6(2) . . . . ?
Al3 O3 N3 C3 -116.4(2) . . . . ?
O3 N3 C3 C31 0.6(5) . . . . ?
O3 N3 C3 C35 178.3(3) . . . . ?
N3 C3 C31 C37 52.8(6) . . . . ?
C35 C3 C31 C37 -125.1(4) . . . . ?
N3 C3 C31 C38 -69.6(5) . . . . ?
C35 C3 C31 C38 112.5(4) . . . . ?
N3 C3 C31 C32 174.5(4) . . . . ?
C35 C3 C31 C32 -3.4(4) . . . . ?
C37 C31 C32 C36 160.9(4) . . . . ?
C38 C31 C32 C36 -77.4(4) . . . . ?
C3 C31 C32 C36 38.5(4) . . . . ?
C37 C31 C32 C33 51.8(5) . . . . ?
C38 C31 C32 C33 173.5(4) . . . . ?
C3 C31 C32 C33 -70.5(4) . . . . ?
C36 C32 C33 C34 -37.5(5) . . . . ?
C31 C32 C33 C34 71.4(5) . . . . ?
C32 C33 C34 C35 2.6(6) . . . . ?
N3 C3 C35 C39 23.1(7) . . . . ?
C31 C3 C35 C39 -158.6(5) . . . . ?
N3 C3 C35 C36 150.0(4) . . . . ?
C31 C3 C35 C36 -31.8(5) . . . . ?
N3 C3 C35 C34 -106.0(4) . . . . ?
C31 C3 C35 C34 72.2(4) . . . . ?
C33 C34 C35 C39 162.0(4) . . . . ?
C33 C34 C35 C3 -70.4(5) . . . . ?
C33 C34 C35 C36 32.2(5) . . . . ?
C33 C32 C36 C35 56.8(5) . . . . ?
C31 C32 C36 C35 -58.3(5) . . . . ?
C39 C35 C36 C32 177.4(5) . . . . ?
C3 C35 C36 C32 53.3(5) . . . . ?
C34 C35 C36 C32 -53.6(5) . . . . ?
N3 O3 Al4 C402 -150.5(2) . . . . ?
Al3 O3 Al4 C402 89.8(2) . . . . ?
N3 O3 Al4 C401 -18.9(2) . . . . ?
Al3 O3 Al4 C401 -138.64(18) . . . . ?
N3 O3 Al4 N4 101.28(16) . . . . ?
Al3 O3 Al4 N4 -18.44(12) . . . . ?
O3 Al3 O4 N4 -40.1(2) . . . . ?
C301 Al3 O4 N4 -157.6(2) . . . . ?
C302 Al3 O4 N4 67.9(3) . . . . ?
Al3 O4 N4 C4 -144.0(2) . . . . ?
Al3 O4 N4 Al4 31.2(2) . . . . ?
O3 Al4 N4 C4 167.6(3) . . . . ?
C402 Al4 N4 C4 61.5(3) . . . . ?
C401 Al4 N4 C4 -77.6(3) . . . . ?
O3 Al4 N4 O4 -6.25(18) . . . . ?
C402 Al4 N4 O4 -112.4(2) . . . . ?
C401 Al4 N4 O4 108.5(2) . . . . ?
O4 N4 C4 C45 -177.8(3) . . . . ?
Al4 N4 C4 C45 8.5(4) . . . . ?
O4 N4 C4 C41 5.5(4) . . . . ?
Al4 N4 C4 C41 -168.2(2) . . . . ?
N4 C4 C41 C48 -67.3(5) . . . . ?
C45 C4 C41 C48 115.6(4) . . . . ?
N4 C4 C41 C47 56.0(4) . . . . ?
C45 C4 C41 C47 -121.1(3) . . . . ?
N4 C4 C41 C42 176.3(3) . . . . ?
C45 C4 C41 C42 -0.8(3) . . . . ?
C48 C41 C42 C46 -82.1(4) . . . . ?
C4 C41 C42 C46 36.4(4) . . . . ?
C47 C41 C42 C46 154.8(3) . . . . ?
C48 C41 C42 C43 170.2(4) . . . . ?
C4 C41 C42 C43 -71.3(4) . . . . ?
C47 C41 C42 C43 47.0(5) . . . . ?
C46 C42 C43 C44 -38.6(4) . . . . ?
C41 C42 C43 C44 69.6(4) . . . . ?
C42 C43 C44 C45 3.8(4) . . . . ?
N4 C4 C45 C44 -107.3(4) . . . . ?
C41 C4 C45 C44 69.8(3) . . . . ?
N4 C4 C45 C49 24.5(5) . . . . ?
C41 C4 C45 C49 -158.3(3) . . . . ?
N4 C4 C45 C46 148.8(3) . . . . ?
C41 C4 C45 C46 -34.0(4) . . . . ?
C43 C44 C45 C4 -71.8(4) . . . . ?
C43 C44 C45 C49 156.1(3) . . . . ?
C43 C44 C45 C46 31.4(4) . . . . ?
C43 C42 C46 C45 57.4(4) . . . . ?
C41 C42 C46 C45 -57.2(4) . . . . ?
C4 C45 C46 C42 54.7(3) . . . . ?
C44 C45 C46 C42 -53.6(4) . . . . ?
C49 C45 C46 C42 -179.4(3) . . . . ?
